data_4342116
loop_
_publ_author_name
'Santoro, Amedeo'
'Kershaw Cook, Laurence J.'
'Kulmaczewski, Rafal'
'Barrett, Simon A.'
'Cespedes, Oscar'
'Halcrow, Malcolm A.'

_publ_section_title
;
 Iron(II) Complexes of Tridentate Indazolylpyridine Ligands: Enhanced
 Spin-Crossover Hysteresis and Ligand-Based Fluorescence.
;
_journal_issue 2
_journal_name_full 'Inorganic chemistry'
_journal_page_first 682
_journal_page_last 693
_journal_paper_doi 10.1021/ic502726q
_journal_volume 54
_journal_year 2015
_chemical_formula_moiety 'C15 H11 N5'
_chemical_formula_sum 'C15 H11 N5'
_chemical_formula_weight 261.29
_chemical_name_systematic
; 
2-(Indazol-2-yl)-6-(pyrazol-1-yl)pyridine 
;
_space_group_IT_number 14
_symmetry_cell_setting monoclinic
_symmetry_space_group_name_Hall '-P 2ybc'
_symmetry_space_group_name_H-M 'P 1 21/c 1'
_atom_sites_solution_hydrogens geom
_atom_sites_solution_primary direct
_atom_sites_solution_secondary difmap
_audit_creation_method SHELXL-97
_cell_angle_alpha 90.00
_cell_angle_beta 104.128(4)
_cell_angle_gamma 90.00
_cell_formula_units_Z 4
_cell_length_a 13.6059(5)
_cell_length_b 6.8902(3)
_cell_length_c 13.3162(5)
_cell_measurement_reflns_used 2579
_cell_measurement_temperature 120(2)
_cell_measurement_theta_max 73.62
_cell_measurement_theta_min 6.83
_cell_volume 1210.60(9)
_computing_cell_refinement 'CrysAlisPro, Agilent Technologies'
_computing_data_collection 'CrysAlisPro, Agilent Technologies'
_computing_data_reduction 'CrysAlisPro, Agilent Technologies'
_computing_molecular_graphics 'XSEED (Barbour, 2001)'
_computing_publication_material 'local program'
_computing_structure_refinement 'SHELXL-97 (Sheldrick, 1997)'
_computing_structure_solution 'SHELXS-97 (Sheldrick, 1990)'
_diffrn_ambient_temperature 120(2)
_diffrn_detector_area_resol_mean 5.3095
_diffrn_measured_fraction_theta_full 0.965
_diffrn_measured_fraction_theta_max 0.965
_diffrn_measurement_device_type 'SuperNova, Dual, Cu at zero, Atlas'
_diffrn_measurement_method '\w scans'
_diffrn_radiation_monochromator mirror
_diffrn_radiation_source 'SuperNova (Cu) X-ray Source'
_diffrn_radiation_type CuK\a
_diffrn_radiation_wavelength 1.54184
_diffrn_reflns_av_R_equivalents 0.0471
_diffrn_reflns_av_sigmaI/netI 0.0516
_diffrn_reflns_limit_h_max 16
_diffrn_reflns_limit_h_min -14
_diffrn_reflns_limit_k_max 8
_diffrn_reflns_limit_k_min -7
_diffrn_reflns_limit_l_max 16
_diffrn_reflns_limit_l_min -15
_diffrn_reflns_number 4720
_diffrn_reflns_theta_full 73.85
_diffrn_reflns_theta_max 73.85
_diffrn_reflns_theta_min 3.35
_diffrn_standards_decay_% 0
_diffrn_standards_interval_count 0
_diffrn_standards_interval_time 0
_diffrn_standards_number 0
_exptl_absorpt_coefficient_mu 0.734
_exptl_absorpt_correction_T_max 1.000
_exptl_absorpt_correction_T_min 0.857
_exptl_absorpt_correction_type multi-scan
_exptl_absorpt_process_details
; 
CrysAlisPro, Agilent Technologies,
Version 1.171.36.24 (release 03-12-2012 CrysAlis171 .NET)
Empirical absorption correction using spherical harmonics,
 implemented in SCALE3 ABSPACK scaling algorithm.
;
_exptl_crystal_colour colourless
_exptl_crystal_density_diffrn 1.434
_exptl_crystal_density_method 'not measured'
_exptl_crystal_description 'rectangular prism'
_exptl_crystal_F_000 544
_exptl_crystal_size_max 0.16
_exptl_crystal_size_mid 0.14
_exptl_crystal_size_min 0.08
_refine_diff_density_max 0.234
_refine_diff_density_min -0.284
_refine_diff_density_rms 0.060
_refine_ls_extinction_method none
_refine_ls_goodness_of_fit_ref 1.065
_refine_ls_hydrogen_treatment refxyz
_refine_ls_matrix_type full
_refine_ls_number_parameters 214
_refine_ls_number_reflns 2368
_refine_ls_number_restraints 0
_refine_ls_restrained_S_all 1.065
_refine_ls_R_factor_all 0.0561
_refine_ls_R_factor_gt 0.0492
_refine_ls_shift/su_max 0.000
_refine_ls_shift/su_mean 0.000
_refine_ls_structure_factor_coef Fsqd
_refine_ls_weighting_details 'calc w=1/[\s^2^(Fo^2^)+(0.0778P)^2^+0.2040P] where P=(Fo^2^+2Fc^2^)/3'
_refine_ls_weighting_scheme calc
_refine_ls_wR_factor_gt 0.1332
_refine_ls_wR_factor_ref 0.1410
_reflns_number_gt 2050
_reflns_number_total 2368
_reflns_threshold_expression >2sigma(I)
_cod_data_source_file ic502726q_si_002.cif
_cod_data_source_block lkc295
_cod_depositor_comments 'Adding full bibliography for 4342113--4342126.cif.'
_cod_original_cell_volume 1210.60(8)
_cod_original_sg_symbol_H-M 'P 21/c'
_cod_database_code 4342116

loop_
_symmetry_equiv_pos_as_xyz
'x, y, z'
'-x, y+1/2, -z+1/2'
'-x, -y, -z'
'x, -y-1/2, z-1/2'

loop_
_atom_site_label
_atom_site_type_symbol
_atom_site_fract_x
_atom_site_fract_y
_atom_site_fract_z
_atom_site_U_iso_or_equiv
_atom_site_adp_type
_atom_site_occupancy
_atom_site_symmetry_multiplicity
_atom_site_calc_flag
N1 N 0.35278(9) 0.1612(2) 0.79924(9) 0.0212(3) Uani 1 1 d
C2 C 0.26545(11) 0.2550(3) 0.76642(11) 0.0217(4) Uani 1 1 d
C3 C 0.25304(12) 0.4545(3) 0.77643(12) 0.0243(4) Uani 1 1 d
H3 H 0.1859(16) 0.513(3) 0.7490(16) 0.029 Uiso 1 1 d
C4 C 0.33732(13) 0.5593(3) 0.82529(12) 0.0250(4) Uani 1 1 d
H4 H 0.3320(15) 0.701(3) 0.8345(16) 0.030 Uiso 1 1 d
C5 C 0.42986(12) 0.4671(3) 0.86189(12) 0.0238(4) Uani 1 1 d
H5 H 0.4918(16) 0.536(3) 0.8990(16) 0.029 Uiso 1 1 d
C6 C 0.43215(11) 0.2680(3) 0.84574(11) 0.0212(4) Uani 1 1 d
N7 N 0.18159(10) 0.1386(2) 0.72032(10) 0.0234(3) Uani 1 1 d
N8 N 0.08581(10) 0.2088(3) 0.70813(11) 0.0309(4) Uani 1 1 d
C9 C 0.02741(13) 0.0632(3) 0.66559(15) 0.0347(5) Uani 1 1 d
H9 H -0.0459(18) 0.071(4) 0.6501(17) 0.042 Uiso 1 1 d
C10 C 0.08309(13) -0.1003(3) 0.64872(14) 0.0323(4) Uani 1 1 d
H10 H 0.0554(17) -0.221(4) 0.6165(18) 0.039 Uiso 1 1 d
C11 C 0.18209(12) -0.0466(3) 0.68471(12) 0.0263(4) Uani 1 1 d
H11 H 0.2486(16) -0.110(3) 0.6892(16) 0.032 Uiso 1 1 d
N12 N 0.52391(9) 0.1648(2) 0.88315(9) 0.0209(3) Uani 1 1 d
N13 N 0.61010(10) 0.2632(2) 0.92770(10) 0.0244(3) Uani 1 1 d
C14 C 0.67885(12) 0.1224(3) 0.95959(11) 0.0228(4) Uani 1 1 d
C15 C 0.78241(12) 0.1452(3) 1.01209(12) 0.0281(4) Uani 1 1 d
H15 H 0.8102(16) 0.270(4) 1.0281(17) 0.034 Uiso 1 1 d
C16 C 0.83975(12) -0.0179(3) 1.03711(13) 0.0293(4) Uani 1 1 d
H16 H 0.9109(17) -0.011(3) 1.0728(17) 0.035 Uiso 1 1 d
C17 C 0.79796(12) -0.2067(3) 1.01189(12) 0.0279(4) Uani 1 1 d
H17 H 0.8435(16) -0.320(3) 1.0303(17) 0.034 Uiso 1 1 d
C18 C 0.69831(12) -0.2332(3) 0.96201(12) 0.0246(4) Uani 1 1 d
H18 H 0.6698(16) -0.358(3) 0.9455(16) 0.030 Uiso 1 1 d
C19 C 0.63675(12) -0.0664(3) 0.93503(11) 0.0218(4) Uani 1 1 d
C20 C 0.53596(12) -0.0313(3) 0.88547(11) 0.0216(4) Uani 1 1 d
H20 H 0.4804(16) -0.112(3) 0.8561(15) 0.026 Uiso 1 1 d

loop_
_atom_site_aniso_label
_atom_site_aniso_U_11
_atom_site_aniso_U_22
_atom_site_aniso_U_33
_atom_site_aniso_U_23
_atom_site_aniso_U_13
_atom_site_aniso_U_12
N1 0.0188(6) 0.0270(8) 0.0172(6) 0.0008(5) 0.0032(5) -0.0013(5)
C2 0.0200(8) 0.0296(9) 0.0154(7) 0.0012(6) 0.0041(6) 0.0006(6)
C3 0.0207(7) 0.0317(10) 0.0203(7) 0.0030(7) 0.0046(6) 0.0043(7)
C4 0.0268(8) 0.0258(9) 0.0221(7) 0.0020(7) 0.0056(6) 0.0024(7)
C5 0.0228(8) 0.0272(9) 0.0196(7) -0.0001(6) 0.0020(6) -0.0015(7)
C6 0.0199(8) 0.0286(9) 0.0145(7) 0.0010(6) 0.0034(6) 0.0009(6)
N7 0.0162(6) 0.0311(8) 0.0218(6) 0.0027(6) 0.0028(5) 0.0015(6)
N8 0.0161(6) 0.0414(9) 0.0337(8) 0.0009(7) 0.0034(5) 0.0039(6)
C9 0.0175(8) 0.0453(12) 0.0381(9) 0.0018(8) 0.0008(7) -0.0013(8)
C10 0.0243(8) 0.0363(11) 0.0330(9) 0.0001(8) 0.0008(7) -0.0047(8)
C11 0.0220(8) 0.0295(9) 0.0255(8) 0.0013(7) 0.0025(6) -0.0017(7)
N12 0.0172(6) 0.0266(7) 0.0175(6) -0.0007(5) 0.0019(5) -0.0010(5)
N13 0.0193(7) 0.0272(8) 0.0242(7) -0.0018(6) 0.0002(5) -0.0016(6)
C14 0.0211(7) 0.0293(9) 0.0172(7) 0.0004(6) 0.0035(6) 0.0003(7)
C15 0.0227(8) 0.0322(10) 0.0265(8) -0.0014(7) 0.0003(6) -0.0012(7)
C16 0.0204(8) 0.0396(11) 0.0253(8) -0.0006(7) 0.0008(6) 0.0018(7)
C17 0.0249(8) 0.0368(11) 0.0220(8) 0.0050(7) 0.0055(6) 0.0060(8)
C18 0.0242(8) 0.0285(9) 0.0219(7) 0.0021(7) 0.0072(6) 0.0022(7)
C19 0.0200(7) 0.0298(9) 0.0162(7) 0.0005(6) 0.0056(5) 0.0006(6)
C20 0.0201(7) 0.0256(9) 0.0191(7) -0.0006(6) 0.0049(6) -0.0012(6)

loop_
_atom_type_symbol
_atom_type_description
_atom_type_scat_dispersion_real
_atom_type_scat_dispersion_imag
_atom_type_scat_source
C C 0.0181 0.0091 'International Tables Vol C Tables 4.2.6.8 and 6.1.1.4'
H H 0.0000 0.0000 'International Tables Vol C Tables 4.2.6.8 and 6.1.1.4'
N N 0.0311 0.0180 'International Tables Vol C Tables 4.2.6.8 and 6.1.1.4'

loop_
_geom_angle_atom_site_label_1
_geom_angle_atom_site_label_2
_geom_angle_atom_site_label_3
_geom_angle
C6 N1 C2 116.33(16)
N1 C2 C3 124.54(15)
N1 C2 N7 115.50(16)
C3 C2 N7 119.95(14)
C4 C3 C2 117.12(15)
C4 C3 H3 123.6(13)
C2 C3 H3 119.3(13)
C3 C4 C5 120.34(17)
C3 C4 H4 119.9(12)
C5 C4 H4 119.8(12)
C4 C5 C6 116.74(15)
C4 C5 H5 123.1(13)
C6 C5 H5 120.1(13)
N1 C6 C5 124.92(15)
N1 C6 N12 115.58(15)
C5 C6 N12 119.47(14)
C11 N7 N8 112.15(14)
C11 N7 C2 127.86(14)
N8 N7 C2 119.99(15)
C9 N8 N7 103.87(15)
N8 C9 C10 112.73(15)
N8 C9 H9 122.0(15)
C10 C9 H9 125.2(15)
C11 C10 C9 104.54(17)
C11 C10 H10 129.2(13)
C9 C10 H10 126.2(13)
N7 C11 C10 106.70(16)
N7 C11 H11 118.3(13)
C10 C11 H11 135.0(13)
N13 N12 C20 113.53(13)
N13 N12 C6 119.67(15)
C20 N12 C6 126.68(14)
C14 N13 N12 103.75(14)
N13 C14 C15 127.36(17)
N13 C14 C19 112.12(14)
C15 C14 C19 120.52(16)
C16 C15 C14 118.00(17)
C16 C15 H15 121.6(13)
C14 C15 H15 120.4(13)
C15 C16 C17 121.53(16)
C15 C16 H16 121.6(15)
C17 C16 H16 116.9(14)
C18 C17 C16 121.80(17)
C18 C17 H17 119.9(13)
C16 C17 H17 118.3(13)
C17 C18 C19 117.97(17)
C17 C18 H18 122.4(13)
C19 C18 H18 119.6(13)
C20 C19 C18 135.68(17)
C20 C19 C14 104.15(15)
C18 C19 C14 120.17(15)
N12 C20 C19 106.44(15)
N12 C20 H20 119.8(13)
C19 C20 H20 133.8(13)

loop_
_geom_bond_atom_site_label_1
_geom_bond_atom_site_label_2
_geom_bond_distance
N1 C6 1.328(2)
N1 C2 1.329(2)
C2 C3 1.395(2)
C2 N7 1.407(2)
C3 C4 1.377(2)
C3 H3 0.98(2)
C4 C5 1.388(2)
C4 H4 0.99(2)
C5 C6 1.390(3)
C5 H5 0.99(2)
C6 N12 1.418(2)
N7 C11 1.362(2)
N7 N8 1.3621(19)
N8 C9 1.319(3)
C9 C10 1.405(3)
C9 H9 0.97(2)
C10 C11 1.366(2)
C10 H10 0.97(2)
C11 H11 0.99(2)
N12 N13 1.3593(19)
N12 C20 1.360(2)
N13 C14 1.342(2)
C14 C15 1.421(2)
C14 C19 1.427(2)
C15 C16 1.362(3)
C15 H15 0.95(2)
C16 C17 1.426(3)
C16 H16 0.97(2)
C17 C18 1.369(2)
C17 H17 0.99(2)
C18 C19 1.416(2)
C18 H18 0.95(2)
C19 C20 1.390(2)
C20 H20 0.94(2)
